data_2208205
loop_
_publ_author_name
'Yuan, Ju-Zhen'
'Chen, Xin-Miao'
'Huang, Nian-Yu'

_publ_section_title 2-<i>tert</i>-Butylamino-1-(4-chlorophenyl)-4,4-dimethyl-1<i>H</i>-imidazolin-5(4<i>H</i>)-one
_journal_coeditor_code WW6453
_journal_issue 2
_journal_name_full 'Acta Crystallographica Section E'
_journal_page_first o717
_journal_page_last o718
_journal_paper_doi 10.1107/S160053680600211X
_journal_volume 62
_journal_year 2006
_chemical_formula_iupac 'C15 H20 Cl N3 O'
_chemical_formula_moiety 'C15 H20 Cl N3 O'
_chemical_formula_sum 'C15 H20 Cl N3 O'
_chemical_formula_weight 293.79
_chemical_melting_point 413.0(10)
_chemical_name_systematic
;
2-tert-Butylamino-1-(4-chlorophenyl)-4,4-dimethyl-1H-imidazolin-5(4H)-one
;
_space_group_IT_number 14
_symmetry_cell_setting monoclinic
_symmetry_space_group_name_Hall '-P 2yn'
_symmetry_space_group_name_H-M 'P 1 21/n 1'
_atom_sites_solution_hydrogens geom
_atom_sites_solution_primary direct
_atom_sites_solution_secondary difmap
_audit_creation_method SHELXL-97
_cell_angle_alpha 90.00
_cell_angle_beta 98.530(2)
_cell_angle_gamma 90.00
_cell_formula_units_Z 4
_cell_length_a 6.0758(8)
_cell_length_b 18.8340(2)
_cell_length_c 13.8603(18)
_cell_measurement_reflns_used 2568
_cell_measurement_temperature 292(2)
_cell_measurement_theta_max 22.72
_cell_measurement_theta_min 2.62
_cell_volume 1568.5(3)
_computing_cell_refinement SMART
_computing_data_collection 'SMART (Bruker, 1997)'
_computing_data_reduction 'SAINT (Bruker, 1997)'
_computing_molecular_graphics 'SHELXTL-NT (Bruker, 1997)'
_computing_publication_material SHELXTL-NT
_computing_structure_refinement 'SHELXL97 (Sheldrick, 1997)'
_computing_structure_solution 'SHELXS97 (Sheldrick, 1997)'
_diffrn_ambient_temperature 292(2)
_diffrn_measured_fraction_theta_full 0.997
_diffrn_measured_fraction_theta_max 0.997
_diffrn_measurement_device_type 'Bruker SMART CCD area-detector'
_diffrn_measurement_method '\f and \w'
_diffrn_radiation_monochromator graphite
_diffrn_radiation_source 'fine-focus sealed tube'
_diffrn_radiation_type MoK\a
_diffrn_radiation_wavelength 0.71073
_diffrn_reflns_av_R_equivalents 0.0598
_diffrn_reflns_av_sigmaI/netI 0.0528
_diffrn_reflns_limit_h_max 7
_diffrn_reflns_limit_h_min -7
_diffrn_reflns_limit_k_max 24
_diffrn_reflns_limit_k_min -22
_diffrn_reflns_limit_l_max 16
_diffrn_reflns_limit_l_min -17
_diffrn_reflns_number 10046
_diffrn_reflns_theta_full 27.00
_diffrn_reflns_theta_max 27.00
_diffrn_reflns_theta_min 1.84
_diffrn_standards_decay_% 0
_diffrn_standards_interval_count 0
_diffrn_standards_interval_time 0
_diffrn_standards_number 0
_exptl_absorpt_coefficient_mu 0.243
_exptl_absorpt_correction_type none
_exptl_crystal_colour colorless
_exptl_crystal_density_diffrn 1.244
_exptl_crystal_density_method 'not measured'
_exptl_crystal_description block
_exptl_crystal_F_000 624
_exptl_crystal_size_max 0.40
_exptl_crystal_size_mid 0.20
_exptl_crystal_size_min 0.10
_refine_diff_density_max 0.268
_refine_diff_density_min -0.168
_refine_ls_extinction_method none
_refine_ls_goodness_of_fit_ref 0.979
_refine_ls_hydrogen_treatment constr
_refine_ls_matrix_type full
_refine_ls_number_parameters 186
_refine_ls_number_reflns 3425
_refine_ls_number_restraints 0
_refine_ls_restrained_S_all 0.979
_refine_ls_R_factor_all 0.0778
_refine_ls_R_factor_gt 0.0487
_refine_ls_shift/su_max 0.000
_refine_ls_shift/su_mean 0.000
_refine_ls_structure_factor_coef Fsqd
_refine_ls_weighting_details 'calc w=1/[\s^2^(Fo^2^)+(0.0571P)^2^] where P=(Fo^2^+2Fc^2^)/3'
_refine_ls_weighting_scheme calc
_refine_ls_wR_factor_gt 0.1144
_refine_ls_wR_factor_ref 0.1227
_reflns_number_gt 2208
_reflns_number_total 3425
_reflns_threshold_expression I>2\s(I)
_cod_data_source_file ww6453.cif
_cod_data_source_block I
_cod_depositor_comments
;
The following automatic conversions were performed:
'_symmetry_cell_setting' value 'Monoclinic' changed to 'monoclinic'
according to '/home/saulius/struct/CIF-dictionaries/cif_core.dic'
dictionary named 'cif_core.dic' version 2.4.1 from 2010-06-29.

Automatic conversion script
Id: cif_fix_enum 1527 2010-12-29 10:47:43Z saulius 

The following automatic conversions were performed:

'_symmetry_cell_setting' value 'Monoclinic' changed to 'monoclinic'
according to /home/saulius/struct/CIF-dictionaries/cif_core.dic
dictionary named 'cif_core.dic' version 2.4.1 from 2010-06-29.

Automatic conversion script
Id: cif_fix_values 1715 2011-07-08 13:25:40Z adriana 
;
_cod_original_sg_symbol_H-M 'P 21/n'
_cod_database_code 2208205
_cod_database_fobs_code 2208205

loop_
_symmetry_equiv_pos_as_xyz
'x, y, z'
'-x+1/2, y+1/2, -z+1/2'
'-x, -y, -z'
'x-1/2, -y-1/2, z-1/2'

loop_
_atom_site_label
_atom_site_fract_x
_atom_site_fract_y
_atom_site_fract_z
_atom_site_U_iso_or_equiv
_atom_site_adp_type
_atom_site_calc_flag
_atom_site_refinement_flags
_atom_site_occupancy
_atom_site_type_symbol
C1 0.7501(3) 0.11757(10) 0.29357(14) 0.0506(5) Uani d . 1 C
C2 0.5388(3) 0.09967(10) 0.25278(14) 0.0561(5) Uani d . 1 C
H2 0.4984 0.0522 0.2443 0.067 Uiso calc R 1 H
C3 0.8125(3) 0.18740(11) 0.30729(14) 0.0550(5) Uani d . 1 C
H3 0.9556 0.1991 0.3367 0.066 Uiso calc R 1 H
C4 0.6596(3) 0.23977(10) 0.27681(14) 0.0510(5) Uani d . 1 C
H4 0.7012 0.2872 0.2841 0.061 Uiso calc R 1 H
C5 0.3861(3) 0.15243(9) 0.22425(14) 0.0515(5) Uani d . 1 C
H5 0.2417 0.1405 0.1971 0.062 Uiso calc R 1 H
C6 0.4458(3) 0.22259(9) 0.23566(12) 0.0414(4) Uani d . 1 C
C7 0.2025(3) 0.33011(9) 0.25919(13) 0.0428(4) Uani d . 1 C
C8 0.0658(3) 0.35675(10) 0.10641(13) 0.0506(5) Uani d . 1 C
C9 0.2037(3) 0.28981(10) 0.10616(13) 0.0498(5) Uani d . 1 C
C10 -0.1722(4) 0.34472(14) 0.05744(18) 0.0819(7) Uani d . 1 C
H10A -0.2386 0.3076 0.0908 0.123 Uiso calc R 1 H
H10B -0.1722 0.3313 -0.0094 0.123 Uiso calc R 1 H
H10C -0.2562 0.3877 0.0600 0.123 Uiso calc R 1 H
C11 0.1777(4) 0.41557(11) 0.05637(16) 0.0771(7) Uani d . 1 C
H11A 0.1003 0.4595 0.0620 0.116 Uiso calc R 1 H
H11B 0.1739 0.4040 -0.0113 0.116 Uiso calc R 1 H
H11C 0.3295 0.4204 0.0868 0.116 Uiso calc R 1 H
C12 0.2179(3) 0.38781(9) 0.42191(12) 0.0441(4) Uani d . 1 C
C13 0.3295(3) 0.45432(10) 0.39077(14) 0.0554(5) Uani d . 1 C
H13A 0.4873 0.4468 0.3975 0.083 Uiso calc R 1 H
H13B 0.2989 0.4934 0.4312 0.083 Uiso calc R 1 H
H13C 0.2729 0.4648 0.3239 0.083 Uiso calc R 1 H
C14 -0.0318(3) 0.39899(12) 0.41833(15) 0.0632(6) Uani d . 1 C
H14A -0.0968 0.4117 0.3532 0.095 Uiso calc R 1 H
H14B -0.0571 0.4364 0.4624 0.095 Uiso calc R 1 H
H14C -0.0986 0.3559 0.4371 0.095 Uiso calc R 1 H
C15 0.3227(4) 0.36672(12) 0.52446(14) 0.0710(7) Uani d . 1 C
H15A 0.2492 0.3253 0.5444 0.106 Uiso calc R 1 H
H15B 0.3072 0.4050 0.5687 0.106 Uiso calc R 1 H
H15C 0.4777 0.3566 0.5250 0.106 Uiso calc R 1 H
Cl1 0.94285(10) 0.05085(3) 0.32940(5) 0.0808(2) Uani d . 1 Cl
N1 0.2894(2) 0.27698(7) 0.20263(10) 0.0449(4) Uani d . 1 N
N2 0.0730(3) 0.37446(8) 0.21027(11) 0.0517(4) Uani d . 1 N
N3 0.2601(3) 0.32786(8) 0.35733(10) 0.0495(4) Uani d . 1 N
H3A 0.3237 0.2903 0.3833 0.059 Uiso calc R 1 H
O1 0.2406(3) 0.25433(7) 0.03744(10) 0.0687(4) Uani d . 1 O

loop_
_atom_site_aniso_label
_atom_site_aniso_U_11
_atom_site_aniso_U_22
_atom_site_aniso_U_33
_atom_site_aniso_U_12
_atom_site_aniso_U_13
_atom_site_aniso_U_23
C1 0.0554(13) 0.0529(12) 0.0457(11) 0.0107(10) 0.0143(9) 0.0011(9)
C2 0.0648(14) 0.0415(11) 0.0621(13) -0.0025(10) 0.0097(10) -0.0059(9)
C3 0.0444(12) 0.0642(13) 0.0557(12) -0.0006(10) 0.0054(9) -0.0063(10)
C4 0.0529(12) 0.0437(10) 0.0568(12) -0.0041(9) 0.0095(9) -0.0076(9)
C5 0.0489(12) 0.0507(12) 0.0540(12) -0.0057(9) 0.0051(9) -0.0083(9)
C6 0.0477(11) 0.0439(10) 0.0336(9) 0.0023(8) 0.0092(8) -0.0056(8)
C7 0.0477(11) 0.0447(10) 0.0365(10) 0.0035(8) 0.0077(8) -0.0036(8)
C8 0.0564(12) 0.0555(12) 0.0380(10) 0.0033(9) 0.0005(9) -0.0008(9)
C9 0.0553(12) 0.0539(11) 0.0403(11) -0.0032(9) 0.0078(9) -0.0066(9)
C10 0.0674(16) 0.0992(18) 0.0713(16) 0.0120(14) -0.0146(12) -0.0104(14)
C11 0.105(2) 0.0663(14) 0.0604(15) 0.0012(14) 0.0141(13) 0.0075(11)
C12 0.0499(11) 0.0461(10) 0.0368(10) 0.0057(8) 0.0074(8) -0.0069(8)
C13 0.0522(12) 0.0594(12) 0.0543(12) -0.0030(10) 0.0066(9) -0.0072(10)
C14 0.0536(13) 0.0717(14) 0.0682(14) -0.0006(11) 0.0223(10) -0.0215(11)
C15 0.1003(19) 0.0716(14) 0.0408(12) 0.0161(13) 0.0097(12) -0.0052(10)
Cl1 0.0785(5) 0.0746(4) 0.0906(5) 0.0305(3) 0.0172(3) 0.0097(3)
N1 0.0513(9) 0.0471(8) 0.0364(8) 0.0070(7) 0.0066(7) -0.0048(7)
N2 0.0589(11) 0.0562(10) 0.0389(9) 0.0136(8) 0.0034(7) -0.0021(7)
N3 0.0679(11) 0.0443(8) 0.0362(9) 0.0159(8) 0.0075(7) 0.0008(7)
O1 0.0925(11) 0.0714(9) 0.0427(8) 0.0095(8) 0.0118(7) -0.0130(7)

loop_
_atom_type_symbol
_atom_type_description
_atom_type_scat_dispersion_real
_atom_type_scat_dispersion_imag
_atom_type_scat_source
C C 0.0033 0.0016 'International Tables Vol C Tables 4.2.6.8 and 6.1.1.4'
H H 0.0000 0.0000 'International Tables Vol C Tables 4.2.6.8 and 6.1.1.4'
N N 0.0061 0.0033 'International Tables Vol C Tables 4.2.6.8 and 6.1.1.4'
O O 0.0106 0.0060 'International Tables Vol C Tables 4.2.6.8 and 6.1.1.4'
Cl Cl 0.1484 0.1585 'International Tables Vol C Tables 4.2.6.8 and 6.1.1.4'

loop_
_geom_angle_atom_site_label_1
_geom_angle_atom_site_label_2
_geom_angle_atom_site_label_3
_geom_angle
_geom_angle_publ_flag
C2 C1 C3 121.11(18) ?
C2 C1 Cl1 119.45(16) ?
C3 C1 Cl1 119.44(17) ?
C1 C2 C5 119.51(18) ?
C1 C2 H2 120.2 ?
C5 C2 H2 120.2 ?
C1 C3 C4 118.89(19) ?
C1 C3 H3 120.6 ?
C4 C3 H3 120.6 ?
C3 C4 C6 120.68(17) ?
C3 C4 H4 119.7 ?
C6 C4 H4 119.7 ?
C6 C5 C2 120.41(18) ?
C6 C5 H5 119.8 ?
C2 C5 H5 119.8 ?
C5 C6 C4 119.37(17) yes
C5 C6 N1 120.14(16) yes
C4 C6 N1 120.46(16) yes
N2 C7 N3 127.10(16) yes
N2 C7 N1 114.80(15) yes
N3 C7 N1 118.09(16) yes
N2 C8 C9 104.76(14) yes
N2 C8 C11 109.32(16) ?
C9 C8 C11 108.71(16) ?
N2 C8 C10 111.01(16) ?
C9 C8 C10 111.40(17) ?
C11 C8 C10 111.40(19) ?
O1 C9 N1 125.24(18) yes
O1 C9 C8 128.92(18) ?
N1 C9 C8 105.81(15) yes
C8 C10 H10A 109.5 ?
C8 C10 H10B 109.5 ?
H10A C10 H10B 109.5 ?
C8 C10 H10C 109.5 ?
H10A C10 H10C 109.5 ?
H10B C10 H10C 109.5 ?
C8 C11 H11A 109.5 ?
C8 C11 H11B 109.5 ?
H11A C11 H11B 109.5 ?
C8 C11 H11C 109.5 ?
H11A C11 H11C 109.5 ?
H11B C11 H11C 109.5 ?
N3 C12 C13 109.35(14) ?
N3 C12 C15 106.18(14) ?
C13 C12 C15 109.78(17) ?
N3 C12 C14 110.18(15) ?
C13 C12 C14 111.17(16) ?
C15 C12 C14 110.05(16) ?
C12 C13 H13A 109.5 ?
C12 C13 H13B 109.5 ?
H13A C13 H13B 109.5 ?
C12 C13 H13C 109.5 ?
H13A C13 H13C 109.5 ?
H13B C13 H13C 109.5 ?
C12 C14 H14A 109.5 ?
C12 C14 H14B 109.5 ?
H14A C14 H14B 109.5 ?
C12 C14 H14C 109.5 ?
H14A C14 H14C 109.5 ?
H14B C14 H14C 109.5 ?
C12 C15 H15A 109.5 ?
C12 C15 H15B 109.5 ?
H15A C15 H15B 109.5 ?
C12 C15 H15C 109.5 ?
H15A C15 H15C 109.5 ?
H15B C15 H15C 109.5 ?
C9 N1 C7 107.06(15) yes
C9 N1 C6 125.00(14) yes
C7 N1 C6 127.84(14) yes
C7 N2 C8 107.38(14) yes
C7 N3 C12 122.63(15) ?
C7 N3 H3A 118.7 ?
C12 N3 H3A 118.7 ?

loop_
_geom_bond_atom_site_label_1
_geom_bond_atom_site_label_2
_geom_bond_distance
_geom_bond_publ_flag
C1 C2 1.366(3) yes
C1 C3 1.374(3) ?
C1 Cl1 1.7392(19) ?
C2 C5 1.377(3) ?
C2 H2 0.9300 ?
C3 C4 1.378(3) yes
C3 H3 0.9300 ?
C4 C6 1.378(3) yes
C4 H4 0.9300 ?
C5 C6 1.373(2) yes
C5 H5 0.9300 ?
C6 N1 1.426(2) yes
C7 N2 1.272(2) yes
C7 N3 1.354(2) yes
C7 N1 1.420(2) yes
C8 N2 1.472(2) yes
C8 C9 1.514(3) yes
C8 C11 1.520(3) ?
C8 C10 1.521(3) ?
C9 O1 1.211(2) yes
C9 N1 1.382(2) yes
C10 H10A 0.9600 ?
C10 H10B 0.9600 ?
C10 H10C 0.9600 ?
C11 H11A 0.9600 ?
C11 H11B 0.9600 ?
C11 H11C 0.9600 ?
C12 N3 1.487(2) yes
C12 C13 1.517(2) ?
C12 C15 1.521(3) ?
C12 C14 1.525(2) ?
C13 H13A 0.9600 ?
C13 H13B 0.9600 ?
C13 H13C 0.9600 ?
C14 H14A 0.9600 ?
C14 H14B 0.9600 ?
C14 H14C 0.9600 ?
C15 H15A 0.9600 ?
C15 H15B 0.9600 ?
C15 H15C 0.9600 ?
N3 H3A 0.8600 ?

loop_
_geom_torsion_atom_site_label_1
_geom_torsion_atom_site_label_2
_geom_torsion_atom_site_label_3
_geom_torsion_atom_site_label_4
_geom_torsion
_geom_torsion_publ_flag
C3 C1 C2 C5 0.5(3) ?
Cl1 C1 C2 C5 -179.90(14) ?
C2 C1 C3 C4 -1.7(3) ?
Cl1 C1 C3 C4 178.70(14) ?
C1 C3 C4 C6 1.8(3) ?
C1 C2 C5 C6 0.7(3) ?
C2 C5 C6 C4 -0.6(3) ?
C2 C5 C6 N1 177.65(15) ?
C3 C4 C6 C5 -0.6(3) ?
C3 C4 C6 N1 -178.88(15) ?
N2 C8 C9 O1 177.8(2) ?
C11 C8 C9 O1 -65.5(3) ?
C10 C8 C9 O1 57.7(3) ?
N2 C8 C9 N1 -4.07(19) ?
C11 C8 C9 N1 112.71(17) ?
C10 C8 C9 N1 -124.16(18) ?
O1 C9 N1 C7 -179.19(18) ?
C8 C9 N1 C7 2.54(19) ?
O1 C9 N1 C6 4.2(3) ?
C8 C9 N1 C6 -174.05(15) ?
N2 C7 N1 C9 0.1(2) yes
N3 C7 N1 C9 178.79(16) yes
N2 C7 N1 C6 176.62(16) yes
N3 C7 N1 C6 -4.7(3) yes
C5 C6 N1 C9 -66.2(2) yes
C4 C6 N1 C9 112.1(2) yes
C5 C6 N1 C7 117.96(19) yes
C4 C6 N1 C7 -63.8(2) yes
N3 C7 N2 C8 178.64(18) yes
N1 C7 N2 C8 -2.9(2) yes
C9 C8 N2 C7 4.2(2) ?
C11 C8 N2 C7 -112.16(19) ?
C10 C8 N2 C7 124.55(18) ?
N2 C7 N3 C12 -14.1(3) yes
N1 C7 N3 C12 167.40(15) yes
C13 C12 N3 C7 -57.2(2) ?
C15 C12 N3 C7 -175.58(17) ?
C14 C12 N3 C7 65.3(2) ?

loop_
_cod_related_entry_id
_cod_related_entry_database
_cod_related_entry_code
1 ChemSpider 21126460
